data_4120866
loop_
_publ_author_name
'Oleg A. Mironov'
'Steven M. Bischof'
'Michael M. Konnick'
'Brian G. Hashiguchi'
'Vadim R. Ziatdinov'
'William A. Goddard'
'M\%arten Ahlquist'
'Roy A. Periana'

_publ_section_title
;
 Using Reduced Catalysts for Oxidation Reactions: Mechanistic Studies of
 the "Periana-Catalytica" System for CH4 Oxidation
;
_journal_name_full 'Journal of the American Chemical Society'
_journal_page_first 14644
_journal_page_last 14658
_journal_paper_doi 10.1021/ja404895z
_journal_volume 135
_journal_year 2013
_chemical_formula_sum 'C12 H11 Cl2 F3 N4 O2 Pt'
_chemical_formula_weight 566.24
_chemical_name_systematic
; 
 ? 
;
_space_group_IT_number 14
_symmetry_cell_setting monoclinic
_symmetry_space_group_name_Hall '-P 2ybc'
_symmetry_space_group_name_H-M 'P 1 21/c 1'
_atom_sites_solution_hydrogens geom
_atom_sites_solution_primary direct
_atom_sites_solution_secondary difmap
_audit_creation_method SHELXL-97
_cell_angle_alpha 90.00
_cell_angle_beta 96.713(2)
_cell_angle_gamma 90.00
_cell_formula_units_Z 4
_cell_length_a 8.9805(13)
_cell_length_b 23.393(3)
_cell_length_c 7.7775(11)
_cell_measurement_reflns_used 4181
_cell_measurement_temperature 143(2)
_cell_measurement_theta_max 27.42
_cell_measurement_theta_min 2.28
_cell_volume 1622.7(4)
_computing_cell_refinement 'Bruker SMART'
_computing_data_collection 'Bruker SMART'
_computing_data_reduction 'Bruker SAINT'
_computing_molecular_graphics 'Bruker SHELXTL'
_computing_publication_material 'Bruker SHELXTL'
_computing_structure_refinement 'SHELXL-97 (Sheldrick, 1997)'
_computing_structure_solution 'SHELXS-97 (Sheldrick, 1990)'
_diffrn_ambient_temperature 143(2)
_diffrn_measured_fraction_theta_full 0.972
_diffrn_measured_fraction_theta_max 0.972
_diffrn_measurement_device_type 'CCD area detector'
_diffrn_measurement_method 'phi and omega scans'
_diffrn_radiation_monochromator graphite
_diffrn_radiation_source 'fine-focus sealed tube'
_diffrn_radiation_type MoK\a
_diffrn_radiation_wavelength 0.71073
_diffrn_reflns_av_R_equivalents 0.0444
_diffrn_reflns_av_sigmaI/netI 0.0579
_diffrn_reflns_limit_h_max 11
_diffrn_reflns_limit_h_min -11
_diffrn_reflns_limit_k_max 15
_diffrn_reflns_limit_k_min -29
_diffrn_reflns_limit_l_max 10
_diffrn_reflns_limit_l_min -9
_diffrn_reflns_number 9838
_diffrn_reflns_theta_full 27.48
_diffrn_reflns_theta_max 27.48
_diffrn_reflns_theta_min 2.28
_exptl_absorpt_coefficient_mu 9.022
_exptl_absorpt_correction_type none
_exptl_crystal_colour orange
_exptl_crystal_density_diffrn 2.318
_exptl_crystal_density_meas 0
_exptl_crystal_F_000 1064
_refine_diff_density_max 2.030
_refine_diff_density_min -1.260
_refine_diff_density_rms 0.193
_refine_ls_extinction_method none
_refine_ls_goodness_of_fit_ref 1.027
_refine_ls_hydrogen_treatment mixed
_refine_ls_matrix_type full
_refine_ls_number_parameters 208
_refine_ls_number_reflns 3619
_refine_ls_number_restraints 0
_refine_ls_restrained_S_all 1.027
_refine_ls_R_factor_all 0.0547
_refine_ls_R_factor_gt 0.0401
_refine_ls_shift/su_max 0.010
_refine_ls_shift/su_mean 0.001
_refine_ls_structure_factor_coef Fsqd
_refine_ls_weighting_details 'calc w=1/[\s^2^(Fo^2^)+(0.0457P)^2^+4.4877P] where P=(Fo^2^+2Fc^2^)/3'
_refine_ls_weighting_scheme calc
_refine_ls_wR_factor_gt 0.0947
_refine_ls_wR_factor_ref 0.1005
_reflns_number_gt 2881
_reflns_number_total 3619
_reflns_threshold_expression >2sigma(I)
_cod_data_source_file ja404895z_si_003.cif
_cod_data_source_block bpmptmem
_cod_database_code 4120866

loop_
_symmetry_equiv_pos_as_xyz
'x, y, z'
'-x, y+1/2, -z+1/2'
'-x, -y, -z'
'x, -y-1/2, z-1/2'

loop_
_atom_site_label
_atom_site_type_symbol
_atom_site_fract_x
_atom_site_fract_y
_atom_site_fract_z
_atom_site_U_iso_or_equiv
_atom_site_adp_type
_atom_site_occupancy
_atom_site_symmetry_multiplicity
_atom_site_calc_flag
_atom_site_refinement_flags
Pt1 Pt 0.39319(3) 0.788713(12) 0.67901(3) 0.02472(11) Uani 1 1 d .
Cl1 Cl 0.8403(3) 0.95443(10) 0.8323(3) 0.0540(6) Uani 1 1 d .
Cl2 Cl 1.0063(3) 0.89798(10) 1.1292(3) 0.0488(6) Uani 1 1 d .
F1 F 0.3919(11) 0.9891(5) 0.6197(13) 0.133(3) Uiso 1 1 d .
F2 F 0.1564(9) 0.9946(4) 0.5767(10) 0.096(2) Uiso 1 1 d .
F3 F 0.2613(9) 0.9745(3) 0.8215(8) 0.085(2) Uani 1 1 d .
O1 O 0.3624(6) 0.8737(2) 0.7066(6) 0.0332(12) Uani 1 1 d .
O2 O 0.1687(8) 0.8845(3) 0.4987(8) 0.0555(18) Uani 1 1 d .
N1 N 0.5959(7) 0.7996(2) 0.5769(8) 0.0242(13) Uani 1 1 d .
N2 N 0.7835(7) 0.7452(3) 0.4592(8) 0.0309(15) Uani 1 1 d .
N3 N 0.4482(7) 0.7069(3) 0.6490(7) 0.0272(14) Uani 1 1 d .
N4 N 0.6252(7) 0.6473(3) 0.5306(8) 0.0293(14) Uani 1 1 d .
C1 C 0.6718(9) 0.8480(3) 0.5512(10) 0.0314(17) Uani 1 1 d .
H1 H 0.6322 0.8836 0.5831 0.038 Uiso 1 1 calc R
C2 C 0.8041(8) 0.8472(4) 0.4803(10) 0.0330(18) Uani 1 1 d .
H2 H 0.8578 0.8813 0.4628 0.040 Uiso 1 1 calc R
C3 C 0.8566(9) 0.7936(4) 0.4348(10) 0.0358(19) Uani 1 1 d .
H3 H 0.9479 0.7916 0.3845 0.043 Uiso 1 1 calc R
C4 C 0.6584(8) 0.7500(3) 0.5314(9) 0.0248(15) Uani 1 1 d .
C5 C 0.5722(8) 0.6979(3) 0.5704(9) 0.0269(16) Uani 1 1 d .
C6 C 0.5468(9) 0.6022(4) 0.5744(10) 0.0366(19) Uani 1 1 d .
H6 H 0.5806 0.5651 0.5479 0.044 Uiso 1 1 calc R
C7 C 0.4204(9) 0.6068(4) 0.6552(10) 0.0372(19) Uani 1 1 d .
H7 H 0.3671 0.5738 0.6850 0.045 Uiso 1 1 calc R
C8 C 0.3729(9) 0.6609(4) 0.6922(9) 0.0315(18) Uani 1 1 d .
H8 H 0.2856 0.6656 0.7490 0.038 Uiso 1 1 calc R
C9 C 0.1963(9) 0.7722(4) 0.7705(10) 0.0324(18) Uani 1 1 d .
H9A H 0.1258 0.7557 0.6780 0.049 Uiso 1 1 calc R
H9B H 0.1547 0.8078 0.8112 0.049 Uiso 1 1 calc R
H9C H 0.2127 0.7450 0.8669 0.049 Uiso 1 1 calc R
C10 C 0.2617(9) 0.9012(3) 0.6113(10) 0.0330(18) Uani 1 1 d .
C11 C 0.2687(10) 0.9645(4) 0.6567(13) 0.047(2) Uani 1 1 d .
C12 C 0.9371(10) 0.8929(3) 0.9079(10) 0.038(2) Uani 1 1 d .
H12A H 1.0219 0.8864 0.8396 0.046 Uiso 1 1 calc R
H12B H 0.8691 0.8595 0.8905 0.046 Uiso 1 1 calc R

loop_
_atom_site_aniso_label
_atom_site_aniso_U_11
_atom_site_aniso_U_22
_atom_site_aniso_U_33
_atom_site_aniso_U_23
_atom_site_aniso_U_13
_atom_site_aniso_U_12
Pt1 0.02500(16) 0.02622(17) 0.02277(15) -0.00234(12) 0.00206(10) 0.00252(13)
Cl1 0.0762(17) 0.0362(12) 0.0482(13) 0.0070(10) 0.0003(12) -0.0019(12)
Cl2 0.0441(12) 0.0490(14) 0.0516(13) 0.0060(11) -0.0018(10) -0.0050(10)
F3 0.156(7) 0.046(4) 0.051(4) -0.018(3) 0.004(4) 0.012(4)
O1 0.035(3) 0.031(3) 0.033(3) -0.007(2) 0.000(2) 0.006(2)
O2 0.066(4) 0.043(4) 0.051(4) -0.006(3) -0.019(3) 0.015(3)
N1 0.025(3) 0.021(3) 0.026(3) 0.001(2) 0.000(2) 0.002(2)
N2 0.030(3) 0.040(4) 0.023(3) -0.002(3) 0.004(3) 0.004(3)
N3 0.030(3) 0.030(4) 0.021(3) 0.006(3) 0.001(2) 0.000(3)
N4 0.030(3) 0.023(3) 0.035(3) 0.002(3) 0.004(3) 0.006(3)
C1 0.033(4) 0.027(4) 0.034(4) -0.007(3) 0.001(3) 0.003(3)
C2 0.028(4) 0.038(5) 0.033(4) -0.004(4) 0.003(3) -0.010(4)
C3 0.029(4) 0.046(5) 0.032(4) -0.001(4) 0.002(3) -0.002(4)
C4 0.026(4) 0.026(4) 0.021(3) 0.004(3) 0.000(3) 0.003(3)
C5 0.031(4) 0.028(4) 0.021(3) -0.002(3) -0.002(3) -0.004(3)
C6 0.042(5) 0.033(5) 0.035(4) 0.003(4) 0.001(4) -0.001(4)
C7 0.043(5) 0.030(5) 0.038(4) 0.001(4) 0.003(4) -0.008(4)
C8 0.036(4) 0.033(5) 0.024(4) 0.003(3) 0.002(3) 0.000(4)
C9 0.032(4) 0.035(4) 0.032(4) 0.011(3) 0.013(3) 0.002(3)
C10 0.037(4) 0.030(4) 0.034(4) 0.003(3) 0.010(4) 0.005(4)
C11 0.038(5) 0.041(5) 0.065(6) 0.005(5) 0.016(4) 0.008(4)
C12 0.052(5) 0.031(5) 0.035(4) -0.001(4) 0.016(4) -0.008(4)

loop_
_atom_type_symbol
_atom_type_description
_atom_type_scat_dispersion_real
_atom_type_scat_dispersion_imag
_atom_type_scat_source
C C 0.0033 0.0016 'International Tables Vol C Tables 4.2.6.8 and 6.1.1.4'
H H 0.0000 0.0000 'International Tables Vol C Tables 4.2.6.8 and 6.1.1.4'
N N 0.0061 0.0033 'International Tables Vol C Tables 4.2.6.8 and 6.1.1.4'
O O 0.0106 0.0060 'International Tables Vol C Tables 4.2.6.8 and 6.1.1.4'
Cl Cl 0.1484 0.1585 'International Tables Vol C Tables 4.2.6.8 and 6.1.1.4'
F F 0.0171 0.0103 'International Tables Vol C Tables 4.2.6.8 and 6.1.1.4'
Pt Pt -1.7033 8.3905 'International Tables Vol C Tables 4.2.6.8 and 6.1.1.4'

loop_
_geom_angle_atom_site_label_1
_geom_angle_atom_site_label_2
_geom_angle_atom_site_label_3
_geom_angle
N3 Pt1 C9 95.5(3)
N3 Pt1 O1 173.4(2)
C9 Pt1 O1 90.8(3)
N3 Pt1 N1 80.4(2)
C9 Pt1 N1 175.7(3)
O1 Pt1 N1 93.3(2)
C10 O1 Pt1 122.1(5)
C1 N1 C4 116.7(6)
C1 N1 Pt1 129.6(5)
C4 N1 Pt1 113.7(5)
C4 N2 C3 116.6(7)
C8 N3 C5 117.3(7)
C8 N3 Pt1 127.1(6)
C5 N3 Pt1 115.5(5)
C5 N4 C6 115.6(7)
N1 C1 C2 121.8(7)
C1 C2 C3 116.7(7)
N2 C3 C2 122.6(7)
N2 C4 N1 125.7(7)
N2 C4 C5 120.3(7)
N1 C4 C5 113.9(7)
N4 C5 N3 125.7(7)
N4 C5 C4 118.1(7)
N3 C5 C4 116.1(7)
N4 C6 C7 123.2(8)
C6 C7 C8 117.6(8)
N3 C8 C7 120.7(7)
O2 C10 O1 130.2(8)
O2 C10 C11 119.4(8)
O1 C10 C11 110.4(7)
F1 C11 F3 106.1(9)
F1 C11 F2 106.2(9)
F3 C11 F2 104.0(8)
F1 C11 C10 113.0(9)
F3 C11 C10 113.3(8)
F2 C11 C10 113.6(9)
Cl1 C12 Cl2 112.1(5)

loop_
_geom_bond_atom_site_label_1
_geom_bond_atom_site_label_2
_geom_bond_distance
Pt1 N3 1.996(6)
Pt1 C9 2.019(7)
Pt1 O1 2.022(5)
Pt1 N1 2.085(6)
Cl1 C12 1.748(9)
Cl2 C12 1.764(8)
F1 C11 1.309(12)
F2 C11 1.325(11)
F3 C11 1.312(11)
O1 C10 1.274(9)
O2 C10 1.203(10)
N1 C1 1.348(9)
N1 C4 1.354(9)
N2 C4 1.319(9)
N2 C3 1.333(10)
N3 C8 1.334(10)
N3 C5 1.348(10)
N4 C5 1.326(9)
N4 C6 1.335(10)
C1 C2 1.367(10)
C2 C3 1.400(11)
C4 C5 1.493(10)
C6 C7 1.365(11)
C7 C8 1.378(12)
C10 C11 1.522(12)
